data_1560389
loop_
_publ_author_name
'Toledo, Dominique'
'Vega, Andr\'es'
'Pizarro, Nancy'
'Baggio, Ricardo'
'Pe\~na, Octavio'
'Roisnel, Thierry'
'Pivan, Jean-Yves'
'Moreno, Yanko'

_publ_section_title
;
 Comparitive study on structural, magnetic and spectroscopic properties of
 four new copper(II) coordination polymers with 4&#x2032;-substituted
 terpyridine ligands
;
_journal_name_full 'Journal of Solid State Chemistry'
_journal_page_first 78
_journal_page_last 88
_journal_paper_doi 10.1016/j.jssc.2017.05.017
_journal_volume 253
_journal_year 2017
_chemical_compound_source 'synthesis as described'
_chemical_formula_moiety 'C34 H18 Cu F12 N4 O4, C H Cl3'
_chemical_formula_sum 'C35 H19 Cl3 Cu F12 N4 O4'
_chemical_formula_weight 957.43
_space_group_IT_number 61
_space_group_name_Hall '-P 2ac 2ab'
_space_group_name_H-M_alt 'P b c a'
_symmetry_cell_setting orthorhombic
_symmetry_Int_Tables_number 61
_symmetry_space_group_name_Hall '-P 2ac 2ab'
_symmetry_space_group_name_H-M 'P b c a'
_atom_sites_solution_hydrogens geom
_atom_sites_solution_primary direct
_atom_sites_solution_secondary difmap
_audit_conform_dict_location ftp://ftp.iucr.org/pub/cif_core.dic
_audit_conform_dict_name cif_core.dic
_audit_conform_dict_version 2.4.3
_cell_angle_alpha 90
_cell_angle_beta 90
_cell_angle_gamma 90
_cell_formula_units_Z 8
_cell_length_a 15.2176(5)
_cell_length_b 18.6531(5)
_cell_length_c 26.4674(7)
_cell_measurement_reflns_used 9750
_cell_measurement_temperature 150(2)
_cell_measurement_theta_max 27.24
_cell_measurement_theta_min 2.18
_cell_measurement_wavelength 0.71073
_cell_volume 7512.9(4)
_computing_cell_refinement 'Bruker APEX2 (Bruker, 2006)'
_computing_data_collection 'Bruker APEX2 (Bruker, 2006)'
_computing_data_reduction 'Bruker APEX2 (Bruker, 2006)'
_computing_molecular_graphics 'Ortep-3 for Windows (Farrugia, 1997)'
_computing_publication_material
;
          WinGX publication routines (Farrugia, 2012),
          CRYSCALc (T. Roisnel, local program, 2014)
;
_computing_structure_refinement 'SHELXL-97 (Sheldrick, 1997)'
_computing_structure_solution 'SIR97 (Altomare et al., 1999)'
_diffrn_ambient_temperature 150(2)
_diffrn_detector 'CCD plate'
_diffrn_measurement_device_type 'APEXII, Bruker-AXS'
_diffrn_measurement_method 'CCD rotation images, thin slices'
_diffrn_radiation_monochromator graphite
_diffrn_radiation_probe x-ray
_diffrn_radiation_type MoK\a
_diffrn_radiation_wavelength 0.71073
_diffrn_reflns_av_R_equivalents 0.0382
_diffrn_reflns_av_unetI/netI 0.0194
_diffrn_reflns_limit_h_max 19
_diffrn_reflns_limit_h_min -19
_diffrn_reflns_limit_k_max 24
_diffrn_reflns_limit_k_min -21
_diffrn_reflns_limit_l_max 34
_diffrn_reflns_limit_l_min -34
_diffrn_reflns_number 111616
_diffrn_reflns_theta_full 27.48
_diffrn_reflns_theta_max 27.48
_diffrn_reflns_theta_min 2.99
_exptl_absorpt_coefficient_mu 0.900
_exptl_absorpt_correction_T_max 0.763
_exptl_absorpt_correction_T_min 0.705
_exptl_absorpt_correction_type multi-scan
_exptl_absorpt_process_details
;
  [Sheldrick, G.M. (2002). SADABS Bruker AXS Inc., Madison, Wisconsin, USA]
;
_exptl_crystal_colour green
_exptl_crystal_density_diffrn 1.693
_exptl_crystal_density_method 'not measured'
_exptl_crystal_description prism
_exptl_crystal_F_000 3816
_exptl_crystal_size_max 0.44
_exptl_crystal_size_mid 0.37
_exptl_crystal_size_min 0.3
_refine_diff_density_max 1.761
_refine_diff_density_min -1.537
_refine_diff_density_rms 0.1
_refine_ls_extinction_method none
_refine_ls_goodness_of_fit_ref 1.03
_refine_ls_hydrogen_treatment constr
_refine_ls_matrix_type full
_refine_ls_number_parameters 532
_refine_ls_number_reflns 8613
_refine_ls_number_restraints 0
_refine_ls_restrained_S_all 1.03
_refine_ls_R_factor_all 0.0797
_refine_ls_R_factor_gt 0.0615
_refine_ls_shift/su_max 0.002
_refine_ls_shift/su_mean 0
_refine_ls_structure_factor_coef Fsqd
_refine_ls_weighting_details 'calc w=1/[\s^2^(Fo^2^)+(0.0786P)^2^+25.7957P] where P=(Fo^2^+2Fc^2^)/3'
_refine_ls_weighting_scheme calc
_refine_ls_wR_factor_gt 0.1558
_refine_ls_wR_factor_ref 0.1736
_reflns_number_gt 6800
_reflns_number_total 8613
_reflns_threshold_expression >2sigma(I)
_cod_data_source_file 3.cif
_cod_data_source_block 3
_cod_database_code 1560389

loop_
_space_group_symop_id
_space_group_symop_operation_xyz
1 'x, y, z'
2 '-x+1/2, -y, z+1/2'
3 'x+1/2, -y+1/2, -z'
4 '-x, y+1/2, -z+1/2'
5 '-x, -y, -z'
6 'x-1/2, y, -z-1/2'
7 '-x-1/2, y-1/2, z'
8 'x, -y-1/2, z-1/2'

loop_
_atom_site_label
_atom_site_type_symbol
_atom_site_fract_x
_atom_site_fract_y
_atom_site_fract_z
_atom_site_U_iso_or_equiv
_atom_site_adp_type
_atom_site_occupancy
_atom_site_symmetry_multiplicity
_atom_site_calc_flag
_atom_site_refinement_flags
_atom_site_disorder_assembly
_atom_site_disorder_group
Cu1 Cu 0.11717(2) 0.22176(2) 0.200676(13) 0.01782(12) Uani 1 1 d . . .
F4AA F 0.2860(2) 0.44145(15) 0.20528(12) 0.0672(9) Uani 1 1 d . . .
F4AB F 0.2747(3) 0.43774(16) 0.28573(13) 0.0757(10) Uani 1 1 d . . .
F4AC F 0.38786(18) 0.39499(15) 0.24977(13) 0.0589(8) Uani 1 1 d . . .
F4BA F -0.0054(3) 0.2357(2) 0.37731(10) 0.0853(13) Uani 1 1 d . . .
F4BB F -0.1018(2) 0.29106(18) 0.33648(10) 0.0614(8) Uani 1 1 d . . .
F4BC F 0.0270(3) 0.3326(2) 0.33890(14) 0.1031(16) Uani 1 1 d . . .
F5AA F 0.2480(4) 0.2073(2) 0.37472(11) 0.1008(15) Uani 1 1 d . . .
F5AB F 0.2229(3) 0.1111(2) 0.33774(15) 0.124(2) Uani 1 1 d . . .
F5AC F 0.3491(2) 0.1594(2) 0.33774(14) 0.0881(12) Uani 1 1 d . . .
F5BA F -0.0461(3) 0.00020(16) 0.20991(14) 0.0839(12) Uani 1 1 d . . .
F5BB F -0.1426(2) 0.04625(19) 0.25717(18) 0.0957(14) Uani 1 1 d . . .
F5BC F -0.0279(4) 0.00444(19) 0.28800(16) 0.1137(17) Uani 1 1 d . . .
O1A O 0.20897(16) 0.31791(13) 0.20441(9) 0.0281(5) Uani 1 1 d . . .
O1B O 0.04920(17) 0.26436(13) 0.25618(8) 0.0271(5) Uani 1 1 d . . .
O2A O 0.19273(16) 0.17750(12) 0.25453(9) 0.0268(5) Uani 1 1 d . . .
O2B O 0.03017(16) 0.12485(13) 0.20567(9) 0.0276(5) Uani 1 1 d . . .
N1 N 0.04053(18) 0.27676(13) 0.15071(9) 0.0190(5) Uani 1 1 d . . .
N2 N -0.13263(18) 0.28976(14) 0.00007(10) 0.0211(5) Uani 1 1 d . . .
N3 N -0.30735(17) 0.32453(14) -0.14837(10) 0.0199(5) Uani 1 1 d . . .
N4 N -0.0821(2) -0.08012(16) -0.05654(12) 0.0325(7) Uani 1 1 d . . .
C1 C -0.0803(2) 0.35088(17) 0.09220(12) 0.0247(7) Uani 1 1 d . . .
H1 H -0.122 0.3763 0.0724 0.03 Uiso 1 1 calc R . .
C1A C 0.2553(2) 0.32765(19) 0.24201(13) 0.0275(7) Uani 1 1 d . . .
C1B C 0.0046(2) 0.2297(2) 0.28773(13) 0.0274(7) Uani 1 1 d . . .
C2 C -0.0431(2) 0.38254(17) 0.13425(13) 0.0276(7) Uani 1 1 d . . .
H2 H -0.0586 0.4301 0.1435 0.033 Uiso 1 1 calc R . .
C2A C 0.2732(3) 0.2806(2) 0.28223(14) 0.0335(8) Uani 1 1 d . . .
H2A H 0.31 0.297 0.3088 0.04 Uiso 1 1 calc R . .
C2B C -0.0266(3) 0.1606(2) 0.28576(14) 0.0352(8) Uani 1 1 d . . .
H2B H -0.0596 0.1432 0.3136 0.042 Uiso 1 1 calc R . .
C3 C 0.0166(2) 0.34429(17) 0.16270(12) 0.0244(7) Uani 1 1 d . . .
H3 H 0.0418 0.3662 0.1917 0.029 Uiso 1 1 calc R . .
C3A C 0.2401(2) 0.21189(19) 0.28510(12) 0.0267(7) Uani 1 1 d . . .
C3B C -0.0123(2) 0.11413(19) 0.24474(14) 0.0295(7) Uani 1 1 d . . .
C4 C 0.0051(2) 0.24636(16) 0.10953(11) 0.0190(6) Uani 1 1 d . . .
H4 H 0.0224 0.199 0.1008 0.023 Uiso 1 1 calc R . .
C4A C 0.3006(3) 0.4017(2) 0.24529(17) 0.0394(9) Uani 1 1 d . . .
C4B C -0.0173(3) 0.2732(3) 0.33557(15) 0.0414(10) Uani 1 1 d . . .
C5 C -0.0558(2) 0.28115(16) 0.07905(11) 0.0199(6) Uani 1 1 d . . .
C5A C 0.2640(3) 0.1694(2) 0.33304(14) 0.0385(9) Uani 1 1 d . . .
C5B C -0.0564(3) 0.0399(2) 0.24932(19) 0.0474(11) Uani 1 1 d . . .
C6 C -0.0942(2) 0.24583(17) 0.03376(12) 0.0194(6) Uani 1 1 d . . .
C7 C -0.0896(2) 0.17189(17) 0.02738(12) 0.0214(6) Uani 1 1 d . . .
H7 H -0.0637 0.1425 0.0527 0.026 Uiso 1 1 calc R . .
C8 C -0.1235(2) 0.14149(16) -0.01658(11) 0.0199(6) Uani 1 1 d . . .
C9 C -0.1643(2) 0.18670(16) -0.05107(11) 0.0205(6) Uani 1 1 d . . .
H9 H -0.1891 0.1679 -0.0812 0.025 Uiso 1 1 calc R . .
C10 C -0.1684(2) 0.25985(16) -0.04102(12) 0.0195(6) Uani 1 1 d . . .
C11 C -0.2094(2) 0.30939(16) -0.07820(11) 0.0203(6) Uani 1 1 d . . .
C12 C -0.2724(2) 0.28404(16) -0.11175(11) 0.0198(6) Uani 1 1 d . . .
H12 H -0.2916 0.2358 -0.1086 0.024 Uiso 1 1 calc R . .
C13 C -0.2807(2) 0.39256(17) -0.15329(12) 0.0237(6) Uani 1 1 d . . .
H13 H -0.3037 0.4208 -0.1801 0.028 Uiso 1 1 calc R . .
C14 C -0.2205(2) 0.42287(17) -0.12039(13) 0.0276(7) Uani 1 1 d . . .
H14 H -0.2039 0.4717 -0.1239 0.033 Uiso 1 1 calc R . .
C15 C -0.1848(2) 0.38109(17) -0.08237(13) 0.0251(7) Uani 1 1 d . . .
H15 H -0.1438 0.4012 -0.0593 0.03 Uiso 1 1 calc R . .
C16 C -0.1121(2) 0.06404(16) -0.02878(12) 0.0215(6) Uani 1 1 d . . .
C17 C -0.0784(2) 0.04583(18) -0.07500(13) 0.0260(7) Uani 1 1 d . . .
H17 H -0.0647 0.0822 -0.0989 0.031 Uiso 1 1 calc R . .
C18 C -0.0641(2) -0.02680(19) -0.08723(14) 0.0319(8) Uani 1 1 d . . .
H18 H -0.04 -0.0378 -0.1194 0.038 Uiso 1 1 calc R . .
C19 C -0.1164(2) -0.06340(18) -0.01021(14) 0.0277(7) Uani 1 1 d . . .
C20 C -0.1349(3) -0.1209(2) 0.02304(17) 0.0383(9) Uani 1 1 d . . .
H20 H -0.1226 -0.1687 0.0128 0.046 Uiso 1 1 calc R . .
C21 C -0.1704(3) -0.1084(2) 0.06973(18) 0.0453(10) Uani 1 1 d . . .
H21 H -0.1821 -0.1475 0.0918 0.054 Uiso 1 1 calc R . .
C22 C -0.1898(3) -0.0373(2) 0.08537(16) 0.0417(9) Uani 1 1 d . . .
H22 H -0.2148 -0.029 0.1177 0.05 Uiso 1 1 calc R . .
C23 C -0.1724(3) 0.0189(2) 0.05401(14) 0.0325(8) Uani 1 1 d . . .
H23 H -0.1863 0.0662 0.0646 0.039 Uiso 1 1 calc R . .
C24 C -0.1338(2) 0.00805(17) 0.00575(12) 0.0238(7) Uani 1 1 d . . .
Cl1S Cl 0.13443(13) 0.43294(14) 1.04224(11) 0.1363(12) Uani 1 1 d . . .
Cl2S Cl 0.12240(12) 0.31551(7) 0.97755(7) 0.0770(5) Uani 1 1 d . . .
Cl3S Cl 0.06814(15) 0.45038(15) 0.93968(13) 0.1664(15) Uani 1 1 d . . .
C1S C 0.0738(3) 0.3958(3) 0.9912(2) 0.0580(13) Uani 1 1 d . . .
H1S H 0.0125 0.3863 1.0031 0.07 Uiso 1 1 calc R . .

loop_
_atom_site_aniso_label
_atom_site_aniso_U_11
_atom_site_aniso_U_22
_atom_site_aniso_U_33
_atom_site_aniso_U_23
_atom_site_aniso_U_13
_atom_site_aniso_U_12
Cu1 0.0203(2) 0.0203(2) 0.01287(19) 0.00028(13) 0.00052(13) -0.00048(14)
F4AA 0.089(2) 0.0383(14) 0.075(2) 0.0225(14) -0.0375(17) -0.0232(15)
F4AB 0.102(3) 0.0449(17) 0.080(2) -0.0303(16) 0.011(2) -0.0068(17)
F4AC 0.0431(15) 0.0495(15) 0.084(2) 0.0055(15) -0.0156(14) -0.0172(12)
F4BA 0.109(3) 0.125(3) 0.0210(13) -0.0023(15) -0.0029(15) 0.057(2)
F4BB 0.0573(17) 0.088(2) 0.0387(14) -0.0153(14) 0.0071(12) 0.0301(16)
F4BC 0.110(3) 0.124(3) 0.076(2) -0.072(2) 0.054(2) -0.063(3)
F5AA 0.168(4) 0.105(3) 0.0299(15) 0.0111(17) 0.008(2) 0.041(3)
F5AB 0.171(4) 0.107(3) 0.096(3) 0.078(2) -0.089(3) -0.089(3)
F5AC 0.058(2) 0.129(3) 0.078(2) 0.049(2) -0.0152(17) 0.019(2)
F5BA 0.119(3) 0.0412(16) 0.091(2) -0.0221(16) 0.049(2) -0.0356(18)
F5BB 0.059(2) 0.063(2) 0.165(4) -0.021(2) 0.045(2) -0.0300(17)
F5BC 0.192(5) 0.0450(19) 0.104(3) 0.042(2) -0.032(3) -0.017(2)
O1A 0.0296(13) 0.0298(13) 0.0247(12) 0.0020(10) -0.0050(10) -0.0031(10)
O1B 0.0338(13) 0.0308(12) 0.0168(11) -0.0016(9) 0.0038(10) 0.0006(10)
O2A 0.0308(13) 0.0280(12) 0.0216(11) 0.0021(9) -0.0021(10) -0.0001(10)
O2B 0.0301(13) 0.0273(12) 0.0254(12) 0.0012(9) 0.0040(10) -0.0038(10)
N1 0.0214(13) 0.0189(12) 0.0166(12) -0.0003(9) -0.0012(10) 0.0002(10)
N2 0.0246(14) 0.0198(12) 0.0188(12) 0.0000(10) -0.0032(10) 0.0022(10)
N3 0.0231(13) 0.0182(12) 0.0184(12) 0.0004(10) -0.0014(10) 0.0013(10)
N4 0.0352(17) 0.0223(14) 0.0401(17) -0.0087(12) -0.0100(14) 0.0048(12)
C1 0.0315(17) 0.0206(15) 0.0222(15) 0.0001(12) -0.0044(13) 0.0044(13)
C1A 0.0258(17) 0.0273(16) 0.0294(17) -0.0045(13) -0.0020(14) 0.0017(14)
C1B 0.0220(16) 0.0398(19) 0.0205(15) -0.0009(14) 0.0029(12) 0.0030(14)
C2 0.0371(19) 0.0179(15) 0.0277(17) -0.0047(12) -0.0059(14) 0.0055(13)
C2A 0.035(2) 0.038(2) 0.0281(18) 0.0018(15) -0.0109(15) -0.0062(16)
C2B 0.035(2) 0.042(2) 0.0286(18) 0.0029(15) 0.0122(15) -0.0030(16)
C3 0.0304(17) 0.0213(15) 0.0213(15) -0.0052(12) -0.0044(13) 0.0006(13)
C3A 0.0245(16) 0.0347(18) 0.0210(15) 0.0025(13) -0.0013(13) 0.0030(14)
C3B 0.0261(17) 0.0276(17) 0.0347(18) 0.0059(14) 0.0017(14) 0.0015(14)
C4 0.0220(15) 0.0177(14) 0.0173(14) -0.0018(11) -0.0013(11) 0.0014(12)
C4A 0.042(2) 0.0273(18) 0.048(2) -0.0020(17) -0.0120(19) -0.0019(16)
C4B 0.038(2) 0.063(3) 0.0241(18) -0.0087(17) 0.0077(16) -0.0023(19)
C5 0.0236(15) 0.0178(14) 0.0183(14) -0.0008(11) -0.0008(12) -0.0002(12)
C5A 0.039(2) 0.049(2) 0.0278(18) 0.0093(17) -0.0070(16) 0.0002(18)
C5B 0.053(3) 0.0288(19) 0.061(3) 0.0049(19) 0.019(2) -0.0060(18)
C6 0.0204(14) 0.0190(14) 0.0188(14) -0.0002(11) -0.0014(12) 0.0011(12)
C7 0.0264(16) 0.0190(14) 0.0187(14) 0.0003(11) -0.0036(12) 0.0029(12)
C8 0.0241(15) 0.0178(14) 0.0178(14) -0.0004(11) -0.0010(12) 0.0000(11)
C9 0.0236(15) 0.0206(14) 0.0174(14) -0.0002(11) -0.0011(12) -0.0011(12)
C10 0.0209(14) 0.0184(14) 0.0192(14) 0.0011(11) -0.0019(12) 0.0005(11)
C11 0.0235(15) 0.0205(14) 0.0168(14) -0.0001(11) -0.0010(12) 0.0022(12)
C12 0.0231(15) 0.0179(14) 0.0185(14) 0.0020(11) -0.0016(11) -0.0004(12)
C13 0.0286(17) 0.0191(14) 0.0234(15) 0.0033(12) -0.0026(13) 0.0021(12)
C14 0.0355(19) 0.0167(14) 0.0306(17) 0.0024(12) -0.0059(14) -0.0014(13)
C15 0.0278(17) 0.0213(15) 0.0263(16) -0.0014(12) -0.0081(13) -0.0014(13)
C16 0.0246(15) 0.0164(14) 0.0235(15) -0.0020(11) -0.0063(12) 0.0005(12)
C17 0.0293(17) 0.0241(16) 0.0246(16) -0.0030(13) -0.0025(13) 0.0013(13)
C18 0.0354(19) 0.0278(17) 0.0324(18) -0.0109(14) -0.0052(15) 0.0064(15)
C19 0.0282(17) 0.0202(15) 0.0347(18) 0.0000(13) -0.0124(14) 0.0006(13)
C20 0.044(2) 0.0188(16) 0.052(2) 0.0062(16) -0.0118(19) -0.0023(15)
C21 0.051(3) 0.034(2) 0.052(3) 0.0201(19) -0.005(2) -0.0071(18)
C22 0.052(3) 0.039(2) 0.034(2) 0.0071(17) -0.0003(18) -0.0073(19)
C23 0.038(2) 0.0283(17) 0.0312(18) 0.0015(14) 0.0002(15) -0.0012(15)
C24 0.0269(16) 0.0199(15) 0.0247(16) 0.0018(12) -0.0080(13) -0.0010(12)
Cl1S 0.0733(11) 0.147(2) 0.189(2) -0.126(2) 0.0176(13) -0.0194(12)
Cl2S 0.1024(12) 0.0392(6) 0.0893(11) -0.0094(7) -0.0055(9) 0.0093(7)
Cl3S 0.0877(14) 0.169(2) 0.242(3) 0.167(2) 0.0536(17) 0.0455(14)
C1S 0.048(3) 0.041(2) 0.085(4) 0.005(2) 0.017(3) 0.000(2)

loop_
_atom_type_symbol
_atom_type_description
_atom_type_scat_dispersion_real
_atom_type_scat_dispersion_imag
_atom_type_scat_source
C C 0.0033 0.0016 'International Tables Vol C Tables 4.2.6.8 and 6.1.1.4'
H H 0 0 'International Tables Vol C Tables 4.2.6.8 and 6.1.1.4'
N N 0.0061 0.0033 'International Tables Vol C Tables 4.2.6.8 and 6.1.1.4'
O O 0.0106 0.006 'International Tables Vol C Tables 4.2.6.8 and 6.1.1.4'
F F 0.0171 0.0103 'International Tables Vol C Tables 4.2.6.8 and 6.1.1.4'
Cu Cu 0.3201 1.2651 'International Tables Vol C Tables 4.2.6.8 and 6.1.1.4'
Cl Cl 0.1484 0.1585 'International Tables Vol C Tables 4.2.6.8 and 6.1.1.4'

loop_
_geom_angle_atom_site_label_1
_geom_angle_atom_site_label_2
_geom_angle_atom_site_label_3
_geom_angle
_geom_angle_site_symmetry_1
_geom_angle_site_symmetry_3
O1B Cu1 O1A 88.39(10) . .
O1B Cu1 O2A 86.39(10) . .
O1B Cu1 O2B 88.35(10) . .
O1B Cu1 N1 88.88(10) . .
O1B Cu1 N3 175.51(11) . 3
O2A Cu1 O1A 86.65(9) . .
O2A Cu1 O2B 87.99(9) . .
O2A Cu1 N1 173.67(10) . .
O2B Cu1 O1A 173.89(9) . .
N1 Cu1 O1A 89.02(9) . .
N1 Cu1 O2B 96.08(10) . .
N3 Cu1 O1A 91.02(10) 3 .
N3 Cu1 O2A 89.14(10) 3 .
N3 Cu1 O2B 91.83(10) 3 .
N3 Cu1 N1 95.56(11) 3 .
C1A O1A Cu1 120.1(2) . .
C1B O1B Cu1 125.0(2) . .
C3A O2A Cu1 125.1(2) . .
C3B O2B Cu1 119.2(2) . .
C3 N1 Cu1 118.1(2) . .
C4 N1 Cu1 122.9(2) . .
C4 N1 C3 118.5(3) . .
C10 N2 C6 117.5(3) . .
C12 N3 Cu1 119.1(2) . 3_455
C13 N3 Cu1 121.1(2) . 3_455
C13 N3 C12 119.0(3) . .
C18 N4 C19 117.5(3) . .
C2 C1 H1 120.3 . .
C2 C1 C5 119.3(3) . .
C5 C1 H1 120.3 . .
O1A C1A C2A 129.0(3) . .
O1A C1A C4A 115.6(3) . .
C2A C1A C4A 115.4(3) . .
O1B C1B C2B 130.1(3) . .
O1B C1B C4B 113.1(3) . .
C2B C1B C4B 116.8(3) . .
C1 C2 H2 120.4 . .
C3 C2 C1 119.2(3) . .
C3 C2 H2 120.4 . .
C1A C2A H2A 118.3 . .
C3A C2A C1A 123.5(3) . .
C3A C2A H2A 118.3 . .
C1B C2B H2B 118.2 . .
C1B C2B C3B 123.6(3) . .
C3B C2B H2B 118.2 . .
N1 C3 C2 122.2(3) . .
N1 C3 H3 118.9 . .
C2 C3 H3 118.9 . .
O2A C3A C2A 130.3(3) . .
O2A C3A C5A 113.8(3) . .
C2A C3A C5A 115.9(3) . .
O2B C3B C2B 128.9(3) . .
O2B C3B C5B 116.0(3) . .
C2B C3B C5B 115.1(3) . .
N1 C4 H4 118.6 . .
N1 C4 C5 122.8(3) . .
C5 C4 H4 118.6 . .
F4AA C4A F4AB 108.3(4) . .
F4AA C4A F4AC 107.0(4) . .
F4AA C4A C1A 112.6(3) . .
F4AB C4A F4AC 105.8(4) . .
F4AB C4A C1A 111.5(4) . .
F4AC C4A C1A 111.4(3) . .
F4BA C4B F4BB 104.5(4) . .
F4BA C4B C1B 112.2(4) . .
F4BB C4B C1B 110.9(3) . .
F4BC C4B F4BA 108.9(4) . .
F4BC C4B F4BB 106.7(4) . .
F4BC C4B C1B 113.1(3) . .
C1 C5 C6 120.6(3) . .
C4 C5 C1 117.9(3) . .
C4 C5 C6 121.5(3) . .
F5AA C5A C3A 111.5(4) . .
F5AB C5A F5AA 106.6(4) . .
F5AB C5A F5AC 110.9(4) . .
F5AB C5A C3A 114.1(3) . .
F5AC C5A F5AA 100.2(4) . .
F5AC C5A C3A 112.6(3) . .
F5BA C5B F5BB 107.2(5) . .
F5BA C5B F5BC 107.8(4) . .
F5BA C5B C3B 113.5(4) . .
F5BB C5B C3B 111.1(4) . .
F5BC C5B F5BB 104.6(4) . .
F5BC C5B C3B 112.1(4) . .
N2 C6 C5 115.8(3) . .
N2 C6 C7 123.1(3) . .
C7 C6 C5 121.1(3) . .
C6 C7 H7 120.5 . .
C6 C7 C8 119.1(3) . .
C8 C7 H7 120.5 . .
C7 C8 C16 122.2(3) . .
C9 C8 C7 117.8(3) . .
C9 C8 C16 119.9(3) . .
C8 C9 H9 120.3 . .
C8 C9 C10 119.3(3) . .
C10 C9 H9 120.3 . .
N2 C10 C9 123.1(3) . .
N2 C10 C11 116.7(3) . .
C9 C10 C11 120.1(3) . .
C12 C11 C10 120.1(3) . .
C12 C11 C15 117.5(3) . .
C15 C11 C10 122.4(3) . .
N3 C12 C11 123.0(3) . .
N3 C12 H12 118.5 . .
C11 C12 H12 118.5 . .
N3 C13 H13 119.1 . .
N3 C13 C14 121.8(3) . .
C14 C13 H13 119.1 . .
C13 C14 H14 120.4 . .
C15 C14 C13 119.2(3) . .
C15 C14 H14 120.4 . .
C11 C15 H15 120.3 . .
C14 C15 C11 119.5(3) . .
C14 C15 H15 120.3 . .
C17 C16 C8 118.5(3) . .
C17 C16 C24 118.5(3) . .
C24 C16 C8 123.0(3) . .
C16 C17 H17 119.9 . .
C16 C17 C18 120.1(3) . .
C18 C17 H17 119.9 . .
N4 C18 C17 123.6(3) . .
N4 C18 H18 118.2 . .
C17 C18 H18 118.2 . .
N4 C19 C20 117.4(3) . .
N4 C19 C24 123.4(3) . .
C20 C19 C24 119.2(4) . .
C19 C20 H20 119.6 . .
C21 C20 C19 120.7(4) . .
C21 C20 H20 119.6 . .
C20 C21 H21 119.9 . .
C20 C21 C22 120.3(4) . .
C22 C21 H21 119.9 . .
C21 C22 H22 120 . .
C23 C22 C21 120.0(4) . .
C23 C22 H22 120 . .
C22 C23 H23 119.4 . .
C22 C23 C24 121.2(4) . .
C24 C23 H23 119.4 . .
C19 C24 C16 116.9(3) . .
C23 C24 C16 124.6(3) . .
C23 C24 C19 118.5(3) . .
Cl1S C1S H1S 108.2 . .
Cl2S C1S Cl1S 106.1(3) . .
Cl2S C1S H1S 108.2 . .
Cl3S C1S Cl1S 113.7(3) . .
Cl3S C1S Cl2S 112.1(3) . .
Cl3S C1S H1S 108.2 . .

loop_
_geom_bond_atom_site_label_1
_geom_bond_atom_site_label_2
_geom_bond_distance
_geom_bond_site_symmetry_2
Cu1 O1A 2.275(2) .
Cu1 O1B 1.964(2) .
Cu1 O2A 2.009(2) .
Cu1 O2B 2.244(2) .
Cu1 N1 2.040(3) .
Cu1 N3 1.996(3) 3
O1B C1B 1.255(4) .
O2A C3A 1.259(4) .
N1 C3 1.349(4) .
N1 C4 1.342(4) .
N2 C10 1.338(4) .
N3 Cu1 1.995(3) 3_455
N3 C12 1.339(4) .
N4 C19 1.369(5) .
C1 H1 0.95 .
C1 C5 1.397(4) .
C1A O1A 1.233(4) .
C1A C4A 1.547(5) .
C1B C2B 1.375(5) .
C1B C4B 1.541(5) .
C2 C1 1.381(5) .
C2 H2 0.95 .
C2A C1A 1.407(5) .
C2A H2A 0.95 .
C2B H2B 0.95 .
C2B C3B 1.406(5) .
C3 C2 1.380(5) .
C3 H3 0.95 .
C3A C2A 1.378(5) .
C3A C5A 1.539(5) .
C3B O2B 1.235(4) .
C3B C5B 1.543(5) .
C4 H4 0.95 .
C4A F4AA 1.312(5) .
C4A F4AB 1.324(5) .
C4A F4AC 1.339(5) .
C4B F4BA 1.320(5) .
C4B F4BB 1.327(5) .
C4B F4BC 1.300(6) .
C5 C4 1.390(4) .
C5 C6 1.487(4) .
C5A F5AA 1.332(5) .
C5A F5AB 1.261(5) .
C5A F5AC 1.314(5) .
C5B F5BA 1.289(6) .
C5B F5BB 1.334(6) .
C5B F5BC 1.294(6) .
C6 N2 1.345(4) .
C6 C7 1.391(4) .
C7 H7 0.95 .
C8 C7 1.393(4) .
C8 C16 1.490(4) .
C9 C8 1.389(4) .
C9 H9 0.95 .
C10 C9 1.392(4) .
C10 C11 1.487(4) .
C11 C12 1.390(4) .
C11 C15 1.393(4) .
C12 H12 0.95 .
C13 N3 1.339(4) .
C13 H13 0.95 .
C13 C14 1.385(5) .
C14 H14 0.95 .
C15 C14 1.384(5) .
C15 H15 0.95 .
C16 C17 1.369(5) .
C16 C24 1.427(4) .
C17 H17 0.95 .
C17 C18 1.410(5) .
C18 N4 1.313(5) .
C18 H18 0.95 .
C19 C20 1.416(5) .
C19 C24 1.423(5) .
C20 H20 0.95 .
C20 C21 1.369(7) .
C21 H21 0.95 .
C21 C22 1.420(6) .
C22 H22 0.95 .
C22 C23 1.364(5) .
C23 H23 0.95 .
C23 C24 1.420(5) .
C1S Cl1S 1.777(6) .
C1S Cl2S 1.710(5) .
C1S Cl3S 1.702(6) .
C1S H1S 1 .

loop_
_geom_torsion_atom_site_label_1
_geom_torsion_atom_site_label_2
_geom_torsion_atom_site_label_3
_geom_torsion_atom_site_label_4
_geom_torsion
_geom_torsion_site_symmetry_1
_geom_torsion_site_symmetry_2
_geom_torsion_site_symmetry_3
_geom_torsion_site_symmetry_4
Cu1 O1B C1B C2B -18.1(6) . . . .
Cu1 O1B C1B C4B 162.1(2) . . . .
Cu1 O2A C3A C2A -20.8(5) . . . .
Cu1 O2A C3A C5A 159.1(2) . . . .
Cu1 N1 C3 C2 -172.3(3) . . . .
Cu1 N1 C4 C5 171.6(2) . . . .
Cu1 N3 C12 C11 170.5(2) 3_455 . . .
O1A Cu1 O1B C1B -152.3(3) . . . .
O1A Cu1 O2A C3A 23.9(3) . . . .
O1A Cu1 N1 C3 -49.5(2) . . . .
O1A Cu1 N1 C4 138.1(2) . . . .
O1A C1A C4A F4AA -3.6(5) . . . .
O1A C1A C4A F4AB 118.4(4) . . . .
O1A C1A C4A F4AC -123.8(4) . . . .
O1B Cu1 O1A C1A 66.2(3) . . . .
O1B Cu1 O2A C3A -64.7(3) . . . .
O1B Cu1 O2B C3B -19.7(3) . . . .
O1B Cu1 N1 C3 38.9(2) . . . .
O1B Cu1 N1 C4 -133.5(3) . . . .
O1B C1B C2B C3B 0.0(7) . . . .
O1B C1B C4B F4BA -135.5(4) . . . .
O1B C1B C4B F4BB 108.0(4) . . . .
O1B C1B C4B F4BC -11.8(5) . . . .
O2A Cu1 O1A C1A -20.2(3) . . . .
O2A Cu1 O1B C1B -65.5(3) . . . .
O2A Cu1 O2B C3B 66.8(3) . . . .
O2A C3A C2A C1A 2.3(7) . . . .
O2A C3A C5A F5AA -130.2(4) . . . .
O2A C3A C5A F5AB -9.4(6) . . . .
O2A C3A C5A F5AC 118.1(4) . . . .
O2B Cu1 O1B C1B 22.5(3) . . . .
O2B Cu1 O2A C3A -153.2(3) . . . .
O2B Cu1 N1 C3 127.1(2) . . . .
O2B Cu1 N1 C4 -45.3(3) . . . .
O2B C3B C5B F5BA -3.3(6) . . . .
O2B C3B C5B F5BB -124.3(4) . . . .
O2B C3B C5B F5BC 119.1(5) . . . .
N1 Cu1 O1A C1A 155.1(3) . . . .
N1 Cu1 O1B C1B 118.7(3) . . . .
N1 Cu1 O2B C3B -108.4(3) . . . .
N1 C3 C2 C1 0.3(5) . . . .
N2 C6 C7 C8 2.2(5) . . . .
N2 C10 C9 C8 1.8(5) . . . .
N2 C10 C11 C12 -158.0(3) . . . .
N2 C10 C11 C15 24.5(5) . . . .
N3 Cu1 O1A C1A -109.3(3) 3 . . .
N3 Cu1 O2A C3A 114.9(3) 3 . . .
N3 Cu1 O2B C3B 155.8(3) 3 . . .
N3 Cu1 N1 C3 -140.4(2) 3 . . .
N3 Cu1 N1 C4 47.2(3) 3 . . .
N3 C13 C14 C15 2.1(5) . . . .
N4 C19 C20 C21 -179.1(4) . . . .
N4 C19 C24 C16 -1.2(5) . . . .
N4 C19 C24 C23 177.8(3) . . . .
C1 C5 C4 N1 0.3(5) . . . .
C1 C5 C6 N2 17.5(4) . . . .
C1 C5 C6 C7 -162.7(3) . . . .
C1B C2B C3B O2B 2.0(7) . . . .
C1B C2B C3B C5B -177.6(4) . . . .
C2 C1 C5 C4 0.4(5) . . . .
C2 C1 C5 C6 -179.6(3) . . . .
C2A C1A O1A Cu1 12.4(5) . . . .
C2A C1A C4A F4AA 175.9(4) . . . .
C2A C1A C4A F4AB -62.1(5) . . . .
C2A C1A C4A F4AC 55.7(5) . . . .
C2A C3A C5A F5AA 49.7(5) . . . .
C2A C3A C5A F5AB 170.5(5) . . . .
C2A C3A C5A F5AC -62.0(5) . . . .
C2B C1B C4B F4BA 44.6(5) . . . .
C2B C1B C4B F4BB -71.9(5) . . . .
C2B C1B C4B F4BC 168.3(4) . . . .
C2B C3B O2B Cu1 11.6(5) . . . .
C2B C3B C5B F5BA 176.3(4) . . . .
C2B C3B C5B F5BB 55.3(5) . . . .
C2B C3B C5B F5BC -61.3(5) . . . .
C3 N1 C4 C5 -0.7(5) . . . .
C3 C2 C1 C5 -0.7(5) . . . .
C3A C2A C1A O1A 0.9(7) . . . .
C3A C2A C1A C4A -178.5(4) . . . .
C4 N1 C3 C2 0.4(5) . . . .
C4 C5 C6 N2 -162.5(3) . . . .
C4 C5 C6 C7 17.3(5) . . . .
C4A C1A O1A Cu1 -168.2(2) . . . .
C4B C1B C2B C3B 179.9(4) . . . .
C5 C6 N2 C10 -179.6(3) . . . .
C5 C6 C7 C8 -177.5(3) . . . .
C5A C3A C2A C1A -177.6(4) . . . .
C5B C3B O2B Cu1 -168.8(3) . . . .
C6 N2 C10 C9 -2.7(5) . . . .
C6 N2 C10 C11 -179.1(3) . . . .
C6 C5 C4 N1 -179.7(3) . . . .
C7 C6 N2 C10 0.6(5) . . . .
C7 C8 C16 C17 -127.7(3) . . . .
C7 C8 C16 C24 51.6(5) . . . .
C8 C16 C17 C18 178.0(3) . . . .
C8 C16 C24 C19 -177.7(3) . . . .
C8 C16 C24 C23 3.3(5) . . . .
C9 C8 C7 C6 -3.0(5) . . . .
C9 C8 C16 C17 48.2(4) . . . .
C9 C8 C16 C24 -132.4(3) . . . .
C9 C10 C11 C12 25.4(5) . . . .
C9 C10 C11 C15 -152.1(3) . . . .
C10 C9 C8 C7 1.1(5) . . . .
C10 C9 C8 C16 -175.0(3) . . . .
C10 C11 C12 N3 -175.2(3) . . . .
C10 C11 C15 C14 174.9(3) . . . .
C11 C10 C9 C8 178.2(3) . . . .
C11 C15 C14 C13 0.6(5) . . . .
C12 C11 C15 C14 -2.7(5) . . . .
C13 N3 C12 C11 0.2(5) . . . .
C14 C13 N3 Cu1 -172.6(3) . . . 3_455
C14 C13 N3 C12 -2.4(5) . . . .
C15 C11 C12 N3 2.4(5) . . . .
C16 C8 C7 C6 173.0(3) . . . .
C16 C17 C18 N4 0.7(6) . . . .
C17 C16 C24 C19 1.6(5) . . . .
C17 C16 C24 C23 -177.3(3) . . . .
C17 C18 N4 C19 -0.3(5) . . . .
C18 N4 C19 C20 -179.3(3) . . . .
C18 N4 C19 C24 0.5(5) . . . .
C19 C20 C21 C22 0.4(6) . . . .
C20 C19 C24 C16 178.6(3) . . . .
C20 C19 C24 C23 -2.4(5) . . . .
C20 C21 C22 C23 -0.5(7) . . . .
C21 C22 C23 C24 -0.9(6) . . . .
C22 C23 C24 C16 -178.8(4) . . . .
C22 C23 C24 C19 2.3(5) . . . .
C24 C16 C17 C18 -1.4(5) . . . .
C24 C19 C20 C21 1.1(6) . . . .
